data_7042787
loop_
_publ_author_name
'Suzuki, Tatsuya'
'Masuda, Hideki'
'Fryzuk, Michael D.'

_publ_section_title
;
 Variable Coordination Geometries via an
 Amine-Tethered-Enamidophosphinimine Ligand on Cobalt
;
_journal_name_full 'Dalton Trans.'
_journal_paper_doi 10.1039/C7DT00930E
_journal_year 2017
_chemical_formula_moiety 'C40 H86 Co N6 P2 Si2'
_chemical_formula_sum 'C40 H86 Co N6 P2 Si2'
_chemical_formula_weight 828.19
_chemical_name_systematic
;
 ?
;
_space_group_crystal_system monoclinic
_space_group_IT_number 14
_space_group_name_Hall '-P 2ybc'
_space_group_name_H-M_alt 'P 1 21/c 1'
_symmetry_space_group_name_Hall '-P 2ybc'
_symmetry_space_group_name_H-M 'P 1 21/c 1'
_atom_sites_solution_hydrogens geom
_atom_sites_solution_primary direct
_audit_creation_date 2017-01-20
_audit_creation_method
;
Olex2 1.2
(compiled 2016.09.09 svn.r3337 for OlexSys, GUI svn.r5227)
;
_audit_update_record
;
2017-01-20 deposited with the CCDC.
2017-04-24 downloaded from the CCDC.
;
_cell_angle_alpha 90
_cell_angle_beta 96.5240(10)
_cell_angle_gamma 90
_cell_formula_units_Z 4
_cell_length_a 18.6761(9)
_cell_length_b 10.0679(4)
_cell_length_c 25.3409(12)
_cell_measurement_reflns_used 9867
_cell_measurement_temperature 90
_cell_measurement_theta_max 39.49
_cell_measurement_theta_min 2.99
_cell_volume 4734.0(4)
_computing_molecular_graphics 'Olex2 (Dolomanov et al., 2009)'
_computing_publication_material 'Olex2 (Dolomanov et al., 2009)'
_computing_structure_refinement 'ShelXL (Sheldrick, 2015)'
_computing_structure_solution 'SIR2004 (Burla et al., 2007)'
_diffrn_ambient_temperature 90.0
_diffrn_measured_fraction_theta_full 0.999
_diffrn_measured_fraction_theta_max 0.998
_diffrn_measurement_device_type 'Brulker Apex DUO'
_diffrn_radiation_type MoK\a
_diffrn_radiation_wavelength 0.71073
_diffrn_reflns_av_R_equivalents 0.0740
_diffrn_reflns_av_unetI/netI 0.0750
_diffrn_reflns_Laue_measured_fraction_full 0.999
_diffrn_reflns_Laue_measured_fraction_max 0.998
_diffrn_reflns_limit_h_max 33
_diffrn_reflns_limit_h_min -33
_diffrn_reflns_limit_k_max 18
_diffrn_reflns_limit_k_min -17
_diffrn_reflns_limit_l_max 45
_diffrn_reflns_limit_l_min -45
_diffrn_reflns_number 113854
_diffrn_reflns_point_group_measured_fraction_full 0.999
_diffrn_reflns_point_group_measured_fraction_max 0.998
_diffrn_reflns_theta_full 26.000
_diffrn_reflns_theta_max 39.567
_diffrn_reflns_theta_min 1.097
_exptl_absorpt_coefficient_mu 0.514
_exptl_absorpt_correction_T_max 0.7478
_exptl_absorpt_correction_T_min 0.6730
_exptl_absorpt_correction_type multi-scan
_exptl_absorpt_process_details
;
SADABS-2014/5 (Bruker,2014/5) was used for absorption correction.
wR2(int) was 0.0617 before and 0.0568 after correction.
The Ratio of minimum to maximum transmission is 0.9000.
The \l/2 correction factor is 0.00150.
;
_exptl_crystal_colour 'greenish blue'
_exptl_crystal_colour_modifier greenish
_exptl_crystal_colour_primary blue
_exptl_crystal_density_diffrn 1.162
_exptl_crystal_description block
_exptl_crystal_F_000 1812
_exptl_crystal_size_max 0.29
_exptl_crystal_size_mid 0.15
_exptl_crystal_size_min 0.1
_refine_diff_density_max 0.740
_refine_diff_density_min -0.394
_refine_diff_density_rms 0.092
_refine_ls_extinction_method none
_refine_ls_goodness_of_fit_ref 1.031
_refine_ls_hydrogen_treatment constr
_refine_ls_matrix_type full
_refine_ls_number_parameters 487
_refine_ls_number_reflns 28474
_refine_ls_number_restraints 0
_refine_ls_restrained_S_all 1.031
_refine_ls_R_factor_all 0.0858
_refine_ls_R_factor_gt 0.0446
_refine_ls_shift/su_max 0.003
_refine_ls_shift/su_mean 0.000
_refine_ls_structure_factor_coef Fsqd
_refine_ls_weighting_details 'w=1/[\s^2^(Fo^2^)+(0.0481P)^2^+0.2109P] where P=(Fo^2^+2Fc^2^)/3'
_refine_ls_weighting_scheme calc
_refine_ls_wR_factor_gt 0.0965
_refine_ls_wR_factor_ref 0.1133
_reflns_Friedel_coverage 0.000
_reflns_number_gt 19178
_reflns_number_total 28474
_reflns_threshold_expression 'I > 2\s(I)'
_cod_data_source_file c7dt00930e2.cif
_cod_data_source_block mf1338
_cod_database_code 7042787
_shelxl_version_number 2014-3
_shelx_space_group_comment
;
The symmetry employed for this shelxl refinement is uniquely defined
by the following loop, which should always be used as a source of
symmetry information in preference to the above space-group names.
They are only intended as comments.
;
_shelx_estimated_absorpt_t_max 0.950
_shelx_estimated_absorpt_t_min 0.865
_olex2_refinement_description
;
1. Fixed Uiso
 At 1.2 times of:
  All C(H) groups, All C(H,H) groups, All C(H,H,H,H) groups
 At 1.5 times of:
  All C(H,H,H) groups
2. Others
 Fixed Sof: H28C(0.7) H28D(0.7) H28A(0.3) H28B(0.3) H31C(0.7) H31D(0.7)
 H31A(0.3) H31B(0.3) C30(0.7) H30A(0.7) H30B(0.7) C29(0.3) H29A(0.3) H29B(0.3)
3.a Ternary CH refined with riding coordinates:
 C15(H15), C33(H33), C36(H36), C12(H12)
3.b Secondary CH2 refined with riding coordinates:
 C9(H9A,H9B), C26(H26A,H26B), C10(H10A,H10B), C24(H24A,H24B), C25(H25A,H25B),
 C6(H6A,H6B), C8(H8A,H8B), C22(H22A,H22B), C28(H28C,H28D), C28(H28A,H28B),
 C4(H4A,H4B), C5(H5A,H5B), C2(H2A,H2B), C31(H31C,H31D), C31(H31A,H31B),
 C30(H30A,H30B), C29(H29A,H29B)
3.c Idealised Me refined as rotating group:
 C17(H17A,H17B,H17C), C16(H16A,H16B,H16C), C39(H39A,H39B,H39C), C18(H18A,H18B,
 H18C), C20(H20A,H20B,H20C), C41(H41A,H41B,H41C), C19(H19A,H19B,H19C), C37(H37A,
 H37B,H37C), C14(H14A,H14B,H14C), C23(H23A,H23B,H23C), C38(H38A,H38B,H38C),
 C3(H3A,H3B,H3C), C34(H34A,H34B,H34C), C35(H35A,H35B,H35C), C21(H21A,H21B,H21C),
  C40(H40A,H40B,H40C), C13(H13A,H13B,H13C), C1(H1A,H1B,H1C)
;
_olex2_submission_special_instructions 'No special instructions were received'

loop_
_space_group_symop_operation_xyz
'x, y, z'
'-x, y+1/2, -z+1/2'
'-x, -y, -z'
'x, -y-1/2, z-1/2'

loop_
_atom_site_label
_atom_site_type_symbol
_atom_site_fract_x
_atom_site_fract_y
_atom_site_fract_z
_atom_site_U_iso_or_equiv
_atom_site_adp_type
_atom_site_occupancy
_atom_site_site_symmetry_order
_atom_site_calc_flag
_atom_site_refinement_flags_posn
_atom_site_refinement_flags_occupancy
_atom_site_disorder_assembly
_atom_site_disorder_group
Co1 Co 0.73117(2) 0.40279(2) 0.61975(2) 0.00714(3) Uani 1 1 d . . . .
P1 P 0.57387(2) 0.30007(3) 0.63978(2) 0.00826(5) Uani 1 1 d . . . .
P2 P 0.88926(2) 0.48828(3) 0.65097(2) 0.00933(5) Uani 1 1 d . . . .
Si2 Si 0.77666(2) 0.61051(3) 0.71567(2) 0.01024(5) Uani 1 1 d . . . .
Si1 Si 0.70339(2) 0.13803(3) 0.68213(2) 0.00970(5) Uani 1 1 d . . . .
N2 N 0.65980(4) 0.27756(9) 0.65321(3) 0.00881(14) Uani 1 1 d . . . .
N1 N 0.66492(5) 0.52967(9) 0.57878(4) 0.01085(15) Uani 1 1 d . . . .
N4 N 0.79408(5) 0.30953(9) 0.57293(4) 0.01029(15) Uani 1 1 d . . . .
N5 N 0.80918(4) 0.51131(9) 0.66806(4) 0.00954(14) Uani 1 1 d . . . .
N6 N 0.77693(5) 0.24030(10) 0.42496(4) 0.01230(16) Uani 1 1 d . . . .
N3 N 0.75500(5) 0.71655(10) 0.47560(4) 0.01581(18) Uani 1 1 d . . . .
C7 C 0.59450(5) 0.53771(10) 0.58318(4) 0.00978(16) Uani 1 1 d . . . .
C15 C 0.52862(6) 0.17349(11) 0.59479(4) 0.01248(18) Uani 1 1 d . . . .
H15 H 0.4794 0.2088 0.5830 0.015 Uiso 1 1 calc R . . .
C11 C 0.55148(5) 0.45153(10) 0.60882(4) 0.00974(16) Uani 1 1 d . . . .
C33 C 0.95809(6) 0.53600(12) 0.70532(5) 0.01438(19) Uani 1 1 d . . . .
H33 H 0.9426 0.6243 0.7181 0.017 Uiso 1 1 calc R . . .
C27 C 0.85959(5) 0.26367(11) 0.59269(4) 0.01051(17) Uani 1 1 d . . . .
C32 C 0.90567(5) 0.32426(11) 0.63203(4) 0.01175(18) Uani 1 1 d . . . .
C9 C 0.47109(6) 0.60669(12) 0.56123(5) 0.01453(19) Uani 1 1 d . . . .
H9A H 0.4542 0.5648 0.5267 0.017 Uiso 1 1 calc R . . .
H9B H 0.4382 0.6807 0.5676 0.017 Uiso 1 1 calc R . . .
C26 C 0.76339(5) 0.25386(11) 0.52184(4) 0.01210(18) Uani 1 1 d . . . .
H26A H 0.7123 0.2811 0.5146 0.015 Uiso 1 1 calc R . . .
H26B H 0.7650 0.1557 0.5238 0.015 Uiso 1 1 calc R . . .
C10 C 0.47467(6) 0.50471(12) 0.60641(5) 0.01403(19) Uani 1 1 d . . . .
H10A H 0.4661 0.5473 0.6403 0.017 Uiso 1 1 calc R . . .
H10B H 0.4389 0.4329 0.5982 0.017 Uiso 1 1 calc R . . .
C24 C 0.83092(6) 0.24612(12) 0.38742(5) 0.01497(19) Uani 1 1 d . . . .
H24A H 0.8522 0.3362 0.3884 0.018 Uiso 1 1 calc R . . .
H24B H 0.8068 0.2310 0.3511 0.018 Uiso 1 1 calc R . . .
C17 C 0.51775(7) 0.03494(12) 0.61771(5) 0.0181(2) Uani 1 1 d . . . .
H17A H 0.5648 -0.0060 0.6284 0.027 Uiso 1 1 calc GR . . .
H17B H 0.4904 -0.0204 0.5907 0.027 Uiso 1 1 calc GR . . .
H17C H 0.4911 0.0426 0.6487 0.027 Uiso 1 1 calc GR . . .
C16 C 0.56759(6) 0.16475(12) 0.54484(5) 0.0158(2) Uani 1 1 d . . . .
H16A H 0.5754 0.2544 0.5316 0.024 Uiso 1 1 calc GR . . .
H16B H 0.5381 0.1138 0.5175 0.024 Uiso 1 1 calc GR . . .
H16C H 0.6142 0.1205 0.5535 0.024 Uiso 1 1 calc GR . . .
C25 C 0.80447(5) 0.30048(12) 0.47621(4) 0.01253(18) Uani 1 1 d . . . .
H25A H 0.8007 0.3983 0.4732 0.015 Uiso 1 1 calc R . . .
H25B H 0.8561 0.2776 0.4845 0.015 Uiso 1 1 calc R . . .
C6 C 0.69881(6) 0.64335(11) 0.55517(4) 0.01213(18) Uani 1 1 d . . . .
H6A H 0.7485 0.6541 0.5729 0.015 Uiso 1 1 calc R . . .
H6B H 0.6716 0.7249 0.5617 0.015 Uiso 1 1 calc R . . .
C8 C 0.54860(6) 0.65601(11) 0.56206(5) 0.01389(19) Uani 1 1 d . . . .
H8A H 0.5592 0.6808 0.5259 0.017 Uiso 1 1 calc R . . .
H8B H 0.5574 0.7339 0.5858 0.017 Uiso 1 1 calc R . . .
C39 C 0.83345(6) 0.75876(12) 0.73965(5) 0.0169(2) Uani 1 1 d . . . .
H39A H 0.8744 0.7290 0.7644 0.025 Uiso 1 1 calc GR . . .
H39B H 0.8042 0.8211 0.7577 0.025 Uiso 1 1 calc GR . . .
H39C H 0.8512 0.8030 0.7092 0.025 Uiso 1 1 calc GR . . .
C18 C 0.65622(6) 0.04910(12) 0.73384(5) 0.0159(2) Uani 1 1 d . . . .
H18A H 0.6466 0.1119 0.7617 0.024 Uiso 1 1 calc GR . . .
H18B H 0.6870 -0.0229 0.7495 0.024 Uiso 1 1 calc GR . . .
H18C H 0.6106 0.0121 0.7172 0.024 Uiso 1 1 calc GR . . .
C20 C 0.79207(6) 0.18485(12) 0.71872(5) 0.0176(2) Uani 1 1 d . . . .
H20A H 0.8205 0.2335 0.6949 0.026 Uiso 1 1 calc GR . . .
H20B H 0.8181 0.1044 0.7315 0.026 Uiso 1 1 calc GR . . .
H20C H 0.7842 0.2413 0.7491 0.026 Uiso 1 1 calc GR . . .
C36 C 0.89924(6) 0.59105(11) 0.59212(4) 0.01285(18) Uani 1 1 d . . . .
H36 H 0.8555 0.5709 0.5668 0.015 Uiso 1 1 calc R . . .
C41 C 0.68581(6) 0.67719(12) 0.69101(5) 0.01472(19) Uani 1 1 d . . . .
H41A H 0.6892 0.7313 0.6593 0.022 Uiso 1 1 calc GR . . .
H41B H 0.6680 0.7320 0.7187 0.022 Uiso 1 1 calc GR . . .
H41C H 0.6525 0.6033 0.6821 0.022 Uiso 1 1 calc GR . . .
C19 C 0.72285(6) 0.01259(11) 0.63086(5) 0.0156(2) Uani 1 1 d . . . .
H19A H 0.6782 -0.0333 0.6174 0.023 Uiso 1 1 calc GR . . .
H19B H 0.7579 -0.0522 0.6469 0.023 Uiso 1 1 calc GR . . .
H19C H 0.7426 0.0577 0.6015 0.023 Uiso 1 1 calc GR . . .
C22 C 0.70965(6) 0.30481(13) 0.40215(5) 0.0170(2) Uani 1 1 d . . . .
H22A H 0.7216 0.3858 0.3828 0.020 Uiso 1 1 calc R . . .
H22B H 0.6818 0.3324 0.4313 0.020 Uiso 1 1 calc R . . .
C28 C 0.89238(6) 0.13164(12) 0.57764(5) 0.0165(2) Uani 1 1 d . . . .
H28C H 0.8682 0.0558 0.5931 0.020 Uiso 0.7 1 calc R P A 1
H28D H 0.8883 0.1208 0.5386 0.020 Uiso 0.7 1 calc R P A 1
H28A H 0.8551 0.0615 0.5724 0.020 Uiso 0.3 1 calc R P B -1
H28B H 0.9159 0.1408 0.5447 0.020 Uiso 0.3 1 calc R P B -1
C12 C 0.52824(6) 0.28758(12) 0.70053(5) 0.01404(19) Uani 1 1 d . . . .
H12 H 0.5455 0.2029 0.7183 0.017 Uiso 1 1 calc R . . .
C37 C 0.89487(7) 0.74060(12) 0.60260(5) 0.0178(2) Uani 1 1 d . . . .
H37A H 0.8515 0.7598 0.6197 0.027 Uiso 1 1 calc GR . . .
H37B H 0.8927 0.7888 0.5689 0.027 Uiso 1 1 calc GR . . .
H37C H 0.9376 0.7688 0.6259 0.027 Uiso 1 1 calc GR . . .
C4 C 0.74266(6) 0.85787(12) 0.48548(5) 0.0170(2) Uani 1 1 d . . . .
H4A H 0.7793 0.9099 0.4691 0.020 Uiso 1 1 calc R . . .
H4B H 0.7508 0.8733 0.5243 0.020 Uiso 1 1 calc R . . .
C14 C 0.44514(6) 0.27998(13) 0.69340(5) 0.0201(2) Uani 1 1 d . . . .
H14A H 0.4251 0.3692 0.6868 0.030 Uiso 1 1 calc GR . . .
H14B H 0.4284 0.2436 0.7257 0.030 Uiso 1 1 calc GR . . .
H14C H 0.4292 0.2223 0.6632 0.030 Uiso 1 1 calc GR . . .
C23 C 0.89087(7) 0.14494(14) 0.39902(5) 0.0212(2) Uani 1 1 d . . . .
H23A H 0.9231 0.1488 0.3711 0.032 Uiso 1 1 calc GR . . .
H23B H 0.8700 0.0558 0.4000 0.032 Uiso 1 1 calc GR . . .
H23C H 0.9182 0.1649 0.4334 0.032 Uiso 1 1 calc GR . . .
C38 C 0.96330(7) 0.55628(14) 0.56146(6) 0.0219(2) Uani 1 1 d . . . .
H38A H 1.0081 0.5877 0.5814 0.033 Uiso 1 1 calc GR . . .
H38B H 0.9569 0.5992 0.5265 0.033 Uiso 1 1 calc GR . . .
H38C H 0.9657 0.4598 0.5569 0.033 Uiso 1 1 calc GR . . .
C3 C 0.66823(7) 0.91259(13) 0.46500(6) 0.0229(2) Uani 1 1 d . . . .
H3A H 0.6572 0.8911 0.4272 0.034 Uiso 1 1 calc GR . . .
H3B H 0.6680 1.0092 0.4697 0.034 Uiso 1 1 calc GR . . .
H3C H 0.6318 0.8725 0.4850 0.034 Uiso 1 1 calc GR . . .
C34 C 0.95716(7) 0.44079(15) 0.75250(5) 0.0233(3) Uani 1 1 d . . . .
H34A H 0.9072 0.4197 0.7576 0.035 Uiso 1 1 calc GR . . .
H34B H 0.9810 0.4830 0.7847 0.035 Uiso 1 1 calc GR . . .
H34C H 0.9827 0.3589 0.7454 0.035 Uiso 1 1 calc GR . . .
C35 C 1.03491(6) 0.55598(15) 0.69093(6) 0.0244(3) Uani 1 1 d . . . .
H35A H 1.0515 0.4742 0.6752 0.037 Uiso 1 1 calc GR . . .
H35B H 1.0671 0.5778 0.7231 0.037 Uiso 1 1 calc GR . . .
H35C H 1.0353 0.6288 0.6653 0.037 Uiso 1 1 calc GR . . .
C5 C 0.70162(6) 0.62813(12) 0.49565(5) 0.01441(19) Uani 1 1 d . . . .
H5A H 0.7136 0.5349 0.4878 0.017 Uiso 1 1 calc R . . .
H5B H 0.6534 0.6477 0.4768 0.017 Uiso 1 1 calc R . . .
C21 C 0.66311(7) 0.21428(14) 0.36440(5) 0.0204(2) Uani 1 1 d . . . .
H21A H 0.6898 0.1888 0.3348 0.031 Uiso 1 1 calc GR . . .
H21B H 0.6190 0.2612 0.3506 0.031 Uiso 1 1 calc GR . . .
H21C H 0.6505 0.1344 0.3835 0.031 Uiso 1 1 calc GR . . .
C40 C 0.76324(8) 0.51648(14) 0.77747(5) 0.0237(3) Uani 1 1 d . . . .
H40A H 0.7352 0.4360 0.7680 0.036 Uiso 1 1 calc GR . . .
H40B H 0.7373 0.5723 0.8006 0.036 Uiso 1 1 calc GR . . .
H40C H 0.8102 0.4919 0.7961 0.036 Uiso 1 1 calc GR . . .
C2 C 0.76313(7) 0.68879(14) 0.41986(5) 0.0222(2) Uani 1 1 d . . . .
H2A H 0.7258 0.7385 0.3970 0.027 Uiso 1 1 calc R . . .
H2B H 0.7548 0.5929 0.4130 0.027 Uiso 1 1 calc R . . .
C13 C 0.55403(7) 0.39966(14) 0.73917(5) 0.0198(2) Uani 1 1 d . . . .
H13A H 0.6068 0.4007 0.7445 0.030 Uiso 1 1 calc GR . . .
H13B H 0.5354 0.3848 0.7733 0.030 Uiso 1 1 calc GR . . .
H13C H 0.5364 0.4851 0.7244 0.030 Uiso 1 1 calc GR . . .
C1 C 0.83600(10) 0.7254(2) 0.40453(8) 0.0441(5) Uani 1 1 d . . . .
H1A H 0.8395 0.6973 0.3679 0.066 Uiso 1 1 calc GR . . .
H1B H 0.8735 0.6809 0.4284 0.066 Uiso 1 1 calc GR . . .
H1C H 0.8425 0.8218 0.4073 0.066 Uiso 1 1 calc GR . . .
C31 C 0.97077(6) 0.23651(12) 0.64842(5) 0.0174(2) Uani 1 1 d . . . .
H31C H 0.9651 0.1874 0.6815 0.021 Uiso 0.7 1 calc R P C 1
H31D H 1.0157 0.2895 0.6536 0.021 Uiso 0.7 1 calc R P C 1
H31A H 0.9808 0.2301 0.6875 0.021 Uiso 0.3 1 calc R P D -1
H31B H 1.0143 0.2697 0.6337 0.021 Uiso 0.3 1 calc R P D -1
C30 C 0.97119(10) 0.1415(2) 0.60115(8) 0.0216(4) Uani 0.7 1 d . P E 1
H30A H 1.0012 0.1773 0.5747 0.026 Uiso 0.7 1 calc R P E 1
H30B H 0.9901 0.0533 0.6130 0.026 Uiso 0.7 1 calc R P E 1
C29 C 0.9456(2) 0.1008(4) 0.62336(17) 0.0168(7) Uani 0.3 1 d . P E -1
H29A H 0.9870 0.0519 0.6117 0.020 Uiso 0.3 1 calc R P E -1
H29B H 0.9235 0.0456 0.6495 0.020 Uiso 0.3 1 calc R P E -1

loop_
_atom_site_aniso_label
_atom_site_aniso_U_11
_atom_site_aniso_U_22
_atom_site_aniso_U_33
_atom_site_aniso_U_23
_atom_site_aniso_U_13
_atom_site_aniso_U_12
Co1 0.00656(5) 0.00734(6) 0.00760(6) 0.00011(5) 0.00114(4) 0.00043(4)
P1 0.00744(10) 0.00860(11) 0.00907(11) 0.00080(9) 0.00231(8) 0.00024(8)
P2 0.00756(10) 0.00999(11) 0.01027(11) -0.00114(9) 0.00025(8) 0.00010(8)
Si2 0.01227(12) 0.00987(13) 0.00888(12) -0.00115(10) 0.00252(9) -0.00065(10)
Si1 0.01027(11) 0.00816(12) 0.01072(12) 0.00213(10) 0.00142(9) 0.00107(10)
N2 0.0079(3) 0.0085(4) 0.0101(4) 0.0017(3) 0.0013(3) 0.0008(3)
N1 0.0091(3) 0.0112(4) 0.0125(4) 0.0041(3) 0.0021(3) 0.0001(3)
N4 0.0090(3) 0.0127(4) 0.0093(4) -0.0021(3) 0.0016(3) 0.0003(3)
N5 0.0086(3) 0.0101(4) 0.0101(4) -0.0014(3) 0.0017(3) -0.0001(3)
N6 0.0099(3) 0.0177(4) 0.0096(4) -0.0036(3) 0.0024(3) 0.0009(3)
N3 0.0192(4) 0.0148(4) 0.0147(4) 0.0012(3) 0.0072(3) -0.0041(3)
C7 0.0085(4) 0.0099(4) 0.0108(4) 0.0015(3) 0.0004(3) 0.0013(3)
C15 0.0107(4) 0.0118(4) 0.0147(5) -0.0005(4) 0.0004(3) -0.0014(3)
C11 0.0082(4) 0.0100(4) 0.0112(4) 0.0019(3) 0.0019(3) 0.0013(3)
C33 0.0105(4) 0.0153(5) 0.0166(5) -0.0035(4) -0.0020(3) -0.0014(4)
C27 0.0093(4) 0.0111(4) 0.0114(4) -0.0007(3) 0.0026(3) 0.0013(3)
C32 0.0101(4) 0.0108(4) 0.0141(4) -0.0017(3) 0.0003(3) 0.0027(3)
C9 0.0102(4) 0.0172(5) 0.0163(5) 0.0047(4) 0.0022(3) 0.0041(4)
C26 0.0101(4) 0.0156(5) 0.0107(4) -0.0038(4) 0.0017(3) -0.0016(3)
C10 0.0093(4) 0.0173(5) 0.0158(5) 0.0048(4) 0.0031(3) 0.0038(4)
C24 0.0147(4) 0.0186(5) 0.0125(5) -0.0022(4) 0.0055(3) 0.0011(4)
C17 0.0178(5) 0.0130(5) 0.0235(6) 0.0003(4) 0.0030(4) -0.0054(4)
C16 0.0191(5) 0.0156(5) 0.0123(5) -0.0023(4) 0.0000(4) 0.0002(4)
C25 0.0105(4) 0.0165(5) 0.0109(4) -0.0037(4) 0.0025(3) -0.0013(3)
C6 0.0115(4) 0.0118(4) 0.0132(4) 0.0025(4) 0.0018(3) -0.0007(3)
C8 0.0107(4) 0.0126(5) 0.0185(5) 0.0049(4) 0.0018(3) 0.0030(3)
C39 0.0162(5) 0.0167(5) 0.0178(5) -0.0069(4) 0.0017(4) -0.0008(4)
C18 0.0186(5) 0.0140(5) 0.0158(5) 0.0050(4) 0.0045(4) 0.0015(4)
C20 0.0146(4) 0.0159(5) 0.0209(5) 0.0055(4) -0.0039(4) -0.0004(4)
C36 0.0123(4) 0.0135(5) 0.0134(4) 0.0007(4) 0.0045(3) -0.0002(4)
C41 0.0138(4) 0.0132(5) 0.0176(5) -0.0038(4) 0.0037(4) 0.0009(4)
C19 0.0194(5) 0.0114(5) 0.0171(5) 0.0013(4) 0.0063(4) 0.0038(4)
C22 0.0125(4) 0.0224(6) 0.0157(5) -0.0065(4) 0.0003(4) 0.0038(4)
C28 0.0148(4) 0.0138(5) 0.0208(5) -0.0055(4) 0.0016(4) 0.0039(4)
C12 0.0136(4) 0.0161(5) 0.0136(5) 0.0041(4) 0.0064(3) 0.0025(4)
C37 0.0197(5) 0.0134(5) 0.0209(6) 0.0018(4) 0.0053(4) -0.0014(4)
C4 0.0185(5) 0.0156(5) 0.0173(5) -0.0001(4) 0.0029(4) -0.0055(4)
C14 0.0148(5) 0.0230(6) 0.0246(6) 0.0038(5) 0.0110(4) 0.0010(4)
C23 0.0180(5) 0.0251(6) 0.0216(6) -0.0030(5) 0.0073(4) 0.0079(5)
C38 0.0200(5) 0.0246(6) 0.0234(6) 0.0011(5) 0.0125(4) 0.0022(5)
C3 0.0255(6) 0.0165(6) 0.0262(6) 0.0022(5) 0.0009(5) -0.0001(5)
C34 0.0233(6) 0.0276(7) 0.0166(5) 0.0010(5) -0.0078(4) -0.0040(5)
C35 0.0091(4) 0.0331(7) 0.0301(7) -0.0040(6) -0.0013(4) -0.0022(5)
C5 0.0166(5) 0.0125(5) 0.0150(5) 0.0003(4) 0.0054(4) -0.0016(4)
C21 0.0182(5) 0.0252(6) 0.0165(5) -0.0035(5) -0.0035(4) 0.0006(4)
C40 0.0348(7) 0.0242(6) 0.0136(5) 0.0037(5) 0.0083(5) 0.0012(5)
C2 0.0292(6) 0.0216(6) 0.0179(6) 0.0006(5) 0.0113(5) -0.0023(5)
C13 0.0215(5) 0.0268(6) 0.0119(5) -0.0022(4) 0.0051(4) 0.0039(5)
C1 0.0398(9) 0.0619(13) 0.0353(9) -0.0044(9) 0.0243(7) -0.0113(9)
C31 0.0130(4) 0.0170(5) 0.0209(5) -0.0025(4) -0.0030(4) 0.0059(4)
C30 0.0156(7) 0.0199(8) 0.0288(10) -0.0073(7) 0.0007(7) 0.0079(6)
C29 0.0143(15) 0.0142(16) 0.0213(18) -0.0057(14) -0.0009(13) 0.0050(13)

loop_
_atom_type_symbol
_atom_type_description
_atom_type_scat_dispersion_real
_atom_type_scat_dispersion_imag
_atom_type_scat_source
C C 0.0033 0.0016 'International Tables Vol C Tables 4.2.6.8 and 6.1.1.4'
H H 0.0000 0.0000 'International Tables Vol C Tables 4.2.6.8 and 6.1.1.4'
Co Co 0.3494 0.9721 'International Tables Vol C Tables 4.2.6.8 and 6.1.1.4'
N N 0.0061 0.0033 'International Tables Vol C Tables 4.2.6.8 and 6.1.1.4'
P P 0.1023 0.0942 'International Tables Vol C Tables 4.2.6.8 and 6.1.1.4'
Si Si 0.0817 0.0704 'International Tables Vol C Tables 4.2.6.8 and 6.1.1.4'

loop_
_geom_angle_atom_site_label_1
_geom_angle_atom_site_label_2
_geom_angle_atom_site_label_3
_geom_angle
N2 Co1 N5 120.73(3)
N1 Co1 N2 102.26(3)
N1 Co1 N4 111.43(4)
N1 Co1 N5 108.65(4)
N4 Co1 N2 113.84(4)
N4 Co1 N5 100.08(3)
N2 P1 C15 113.96(5)
N2 P1 C11 113.49(5)
N2 P1 C12 110.84(5)
C11 P1 C15 104.82(5)
C11 P1 C12 108.96(5)
C12 P1 C15 104.19(5)
N5 P2 C33 110.52(5)
N5 P2 C32 113.74(5)
N5 P2 C36 108.51(5)
C33 P2 C36 109.48(5)
C32 P2 C33 108.76(5)
C32 P2 C36 105.66(5)
N5 Si2 C39 116.85(5)
N5 Si2 C41 110.64(5)
N5 Si2 C40 112.51(6)
C41 Si2 C39 106.21(5)
C41 Si2 C40 105.03(6)
C40 Si2 C39 104.72(6)
N2 Si1 C18 116.22(5)
N2 Si1 C20 110.58(5)
N2 Si1 C19 111.68(5)
C20 Si1 C18 103.48(6)
C20 Si1 C19 106.47(6)
C19 Si1 C18 107.70(6)
P1 N2 Co1 119.64(5)
P1 N2 Si1 127.31(5)
Si1 N2 Co1 111.64(4)
C7 N1 Co1 123.80(7)
C7 N1 C6 117.47(9)
C6 N1 Co1 116.26(6)
C27 N4 Co1 120.68(7)
C27 N4 C26 116.34(9)
C26 N4 Co1 120.47(6)
P2 N5 Co1 111.72(5)
P2 N5 Si2 132.64(6)
Si2 N5 Co1 115.59(4)
C24 N6 C25 111.07(8)
C24 N6 C22 110.32(9)
C25 N6 C22 111.20(9)
C4 N3 C5 113.73(9)
C2 N3 C4 112.65(10)
C2 N3 C5 111.50(10)
N1 C7 C11 128.86(9)
N1 C7 C8 122.46(9)
C11 C7 C8 108.58(9)
P1 C15 H15 106.3
C17 C15 P1 117.66(8)
C17 C15 H15 106.3
C16 C15 P1 108.79(7)
C16 C15 H15 106.3
C16 C15 C17 110.88(10)
C7 C11 P1 129.28(8)
C7 C11 C10 110.63(9)
C10 C11 P1 120.07(8)
P2 C33 H33 105.8
C34 C33 P2 110.60(8)
C34 C33 H33 105.8
C35 C33 P2 116.73(9)
C35 C33 H33 105.8
C35 C33 C34 111.17(10)
N4 C27 C32 125.48(10)
N4 C27 C28 125.20(9)
C32 C27 C28 109.21(9)
C27 C32 P2 119.88(8)
C27 C32 C31 110.68(9)
C31 C32 P2 129.05(8)
H9A C9 H9B 108.9
C10 C9 H9A 110.9
C10 C9 H9B 110.9
C8 C9 H9A 110.9
C8 C9 H9B 110.9
C8 C9 C10 104.26(8)
N4 C26 H26A 109.3
N4 C26 H26B 109.3
N4 C26 C25 111.73(8)
H26A C26 H26B 107.9
C25 C26 H26A 109.3
C25 C26 H26B 109.3
C11 C10 C9 103.05(8)
C11 C10 H10A 111.2
C11 C10 H10B 111.2
C9 C10 H10A 111.2
C9 C10 H10B 111.2
H10A C10 H10B 109.1
N6 C24 H24A 108.9
N6 C24 H24B 108.9
N6 C24 C23 113.25(10)
H24A C24 H24B 107.7
C23 C24 H24A 108.9
C23 C24 H24B 108.9
C15 C17 H17A 109.5
C15 C17 H17B 109.5
C15 C17 H17C 109.5
H17A C17 H17B 109.5
H17A C17 H17C 109.5
H17B C17 H17C 109.5
C15 C16 H16A 109.5
C15 C16 H16B 109.5
C15 C16 H16C 109.5
H16A C16 H16B 109.5
H16A C16 H16C 109.5
H16B C16 H16C 109.5
N6 C25 C26 112.65(9)
N6 C25 H25A 109.1
N6 C25 H25B 109.1
C26 C25 H25A 109.1
C26 C25 H25B 109.1
H25A C25 H25B 107.8
N1 C6 H6A 109.0
N1 C6 H6B 109.0
N1 C6 C5 112.98(9)
H6A C6 H6B 107.8
C5 C6 H6A 109.0
C5 C6 H6B 109.0
C7 C8 C9 104.14(9)
C7 C8 H8A 110.9
C7 C8 H8B 110.9
C9 C8 H8A 110.9
C9 C8 H8B 110.9
H8A C8 H8B 108.9
Si2 C39 H39A 109.5
Si2 C39 H39B 109.5
Si2 C39 H39C 109.5
H39A C39 H39B 109.5
H39A C39 H39C 109.5
H39B C39 H39C 109.5
Si1 C18 H18A 109.5
Si1 C18 H18B 109.5
Si1 C18 H18C 109.5
H18A C18 H18B 109.5
H18A C18 H18C 109.5
H18B C18 H18C 109.5
Si1 C20 H20A 109.5
Si1 C20 H20B 109.5
Si1 C20 H20C 109.5
H20A C20 H20B 109.5
H20A C20 H20C 109.5
H20B C20 H20C 109.5
P2 C36 H36 104.8
C37 C36 P2 113.53(8)
C37 C36 H36 104.8
C37 C36 C38 111.76(10)
C38 C36 P2 115.91(8)
C38 C36 H36 104.8
Si2 C41 H41A 109.5
Si2 C41 H41B 109.5
Si2 C41 H41C 109.5
H41A C41 H41B 109.5
H41A C41 H41C 109.5
H41B C41 H41C 109.5
Si1 C19 H19A 109.5
Si1 C19 H19B 109.5
Si1 C19 H19C 109.5
H19A C19 H19B 109.5
H19A C19 H19C 109.5
H19B C19 H19C 109.5
N6 C22 H22A 109.1
N6 C22 H22B 109.1
N6 C22 C21 112.56(10)
H22A C22 H22B 107.8
C21 C22 H22A 109.1
C21 C22 H22B 109.1
C27 C28 H28C 111.0
C27 C28 H28D 111.0
C27 C28 H28A 111.0
C27 C28 H28B 111.0
H28C C28 H28D 109.0
H28C C28 H28A 32.7
H28C C28 H28B 132.2
H28D C28 H28A 79.3
H28D C28 H28B 32.7
H28A C28 H28B 109.0
C30 C28 C27 103.99(11)
C30 C28 H28C 111.0
C30 C28 H28D 111.0
C30 C28 H28A 137.0
C30 C28 H28B 79.8
C29 C28 C27 103.93(17)
C29 C28 H28C 79.8
C29 C28 H28D 137.0
C29 C28 H28A 111.0
C29 C28 H28B 111.0
C29 C28 C30 34.05(18)
P1 C12 H12 106.1
C14 C12 P1 117.32(8)
C14 C12 H12 106.1
C13 C12 P1 109.91(8)
C13 C12 H12 106.1
C13 C12 C14 110.46(10)
C36 C37 H37A 109.5
C36 C37 H37B 109.5
C36 C37 H37C 109.5
H37A C37 H37B 109.5
H37A C37 H37C 109.5
H37B C37 H37C 109.5
N3 C4 H4A 108.2
N3 C4 H4B 108.2
N3 C4 C3 116.45(10)
H4A C4 H4B 107.3
C3 C4 H4A 108.2
C3 C4 H4B 108.2
C12 C14 H14A 109.5
C12 C14 H14B 109.5
C12 C14 H14C 109.5
H14A C14 H14B 109.5
H14A C14 H14C 109.5
H14B C14 H14C 109.5
C24 C23 H23A 109.5
C24 C23 H23B 109.5
C24 C23 H23C 109.5
H23A C23 H23B 109.5
H23A C23 H23C 109.5
H23B C23 H23C 109.5
C36 C38 H38A 109.5
C36 C38 H38B 109.5
C36 C38 H38C 109.5
H38A C38 H38B 109.5
H38A C38 H38C 109.5
H38B C38 H38C 109.5
C4 C3 H3A 109.5
C4 C3 H3B 109.5
C4 C3 H3C 109.5
H3A C3 H3B 109.5
H3A C3 H3C 109.5
H3B C3 H3C 109.5
C33 C34 H34A 109.5
C33 C34 H34B 109.5
C33 C34 H34C 109.5
H34A C34 H34B 109.5
H34A C34 H34C 109.5
H34B C34 H34C 109.5
C33 C35 H35A 109.5
C33 C35 H35B 109.5
C33 C35 H35C 109.5
H35A C35 H35B 109.5
H35A C35 H35C 109.5
H35B C35 H35C 109.5
N3 C5 C6 112.50(9)
N3 C5 H5A 109.1
N3 C5 H5B 109.1
C6 C5 H5A 109.1
C6 C5 H5B 109.1
H5A C5 H5B 107.8
C22 C21 H21A 109.5
C22 C21 H21B 109.5
C22 C21 H21C 109.5
H21A C21 H21B 109.5
H21A C21 H21C 109.5
H21B C21 H21C 109.5
Si2 C40 H40A 109.5
Si2 C40 H40B 109.5
Si2 C40 H40C 109.5
H40A C40 H40B 109.5
H40A C40 H40C 109.5
H40B C40 H40C 109.5
N3 C2 H2A 108.9
N3 C2 H2B 108.9
N3 C2 C1 113.49(13)
H2A C2 H2B 107.7
C1 C2 H2A 108.9
C1 C2 H2B 108.9
C12 C13 H13A 109.5
C12 C13 H13B 109.5
C12 C13 H13C 109.5
H13A C13 H13B 109.5
H13A C13 H13C 109.5
H13B C13 H13C 109.5
C2 C1 H1A 109.5
C2 C1 H1B 109.5
C2 C1 H1C 109.5
H1A C1 H1B 109.5
H1A C1 H1C 109.5
H1B C1 H1C 109.5
C32 C31 H31C 111.2
C32 C31 H31D 111.2
C32 C31 H31A 111.4
C32 C31 H31B 111.4
C32 C31 C30 102.93(10)
C32 C31 C29 101.74(16)
H31C C31 H31D 109.1
H31C C31 H31A 31.2
H31C C31 H31B 131.3
H31D C31 H31A 80.8
H31D C31 H31B 31.7
H31A C31 H31B 109.3
C30 C31 H31C 111.2
C30 C31 H31D 111.2
C30 C31 H31A 136.4
C30 C31 H31B 80.7
C30 C31 C29 33.06(18)
C29 C31 H31C 81.4
C29 C31 H31D 137.7
C29 C31 H31A 111.4
C29 C31 H31B 111.4
C28 C30 C31 104.77(12)
C28 C30 H30A 110.8
C28 C30 H30B 110.8
C31 C30 H30A 110.8
C31 C30 H30B 110.8
H30A C30 H30B 108.9
C29 C30 C28 69.5(3)
C29 C30 C31 74.9(3)
C29 C30 H30A 173.6
C29 C30 H30B 65.7
C28 C29 C31 106.4(3)
C28 C29 H29A 110.5
C28 C29 H29B 110.5
C31 C29 H29A 110.5
C31 C29 H29B 110.5
C30 C29 C28 76.4(3)
C30 C29 C31 72.1(3)
C30 C29 H29A 62.7
C30 C29 H29B 170.9
H29A C29 H29B 108.6

loop_
_geom_bond_atom_site_label_1
_geom_bond_atom_site_label_2
_geom_bond_distance
Co1 N2 2.0839(9)
Co1 N1 1.9871(9)
Co1 N4 1.9965(9)
Co1 N5 2.1000(9)
P1 N2 1.6181(9)
P1 C15 1.8492(11)
P1 C11 1.7439(11)
P1 C12 1.8466(11)
P2 N5 1.6202(9)
P2 C33 1.8377(11)
P2 C32 1.7563(11)
P2 C36 1.8420(11)
Si2 N5 1.7288(9)
Si2 C39 1.8909(12)
Si2 C41 1.8653(11)
Si2 C40 1.8709(13)
Si1 N2 1.7429(9)
Si1 C18 1.8862(12)
Si1 C20 1.8644(12)
Si1 C19 1.8767(12)
N1 C7 1.3349(13)
N1 C6 1.4678(14)
N4 C27 1.3497(13)
N4 C26 1.4663(13)
N6 C24 1.4639(14)
N6 C25 1.4719(14)
N6 C22 1.4731(14)
N3 C4 1.4675(16)
N3 C5 1.4694(15)
N3 C2 1.4646(16)
C7 C11 1.3924(15)
C7 C8 1.5282(14)
C15 H15 1.0000
C15 C17 1.5334(16)
C15 C16 1.5325(16)
C11 C10 1.5258(14)
C33 H33 1.0000
C33 C34 1.5340(18)
C33 C35 1.5334(16)
C27 C32 1.3827(15)
C27 C28 1.5299(15)
C32 C31 1.5220(15)
C9 H9A 0.9900
C9 H9B 0.9900
C9 C10 1.5335(16)
C9 C8 1.5284(15)
C26 H26A 0.9900
C26 H26B 0.9900
C26 C25 1.5322(15)
C10 H10A 0.9900
C10 H10B 0.9900
C24 H24A 0.9900
C24 H24B 0.9900
C24 C23 1.5176(17)
C17 H17A 0.9800
C17 H17B 0.9800
C17 H17C 0.9800
C16 H16A 0.9800
C16 H16B 0.9800
C16 H16C 0.9800
C25 H25A 0.9900
C25 H25B 0.9900
C6 H6A 0.9900
C6 H6B 0.9900
C6 C5 1.5229(16)
C8 H8A 0.9900
C8 H8B 0.9900
C39 H39A 0.9800
C39 H39B 0.9800
C39 H39C 0.9800
C18 H18A 0.9800
C18 H18B 0.9800
C18 H18C 0.9800
C20 H20A 0.9800
C20 H20B 0.9800
C20 H20C 0.9800
C36 H36 1.0000
C36 C37 1.5327(16)
C36 C38 1.5390(16)
C41 H41A 0.9800
C41 H41B 0.9800
C41 H41C 0.9800
C19 H19A 0.9800
C19 H19B 0.9800
C19 H19C 0.9800
C22 H22A 0.9900
C22 H22B 0.9900
C22 C21 1.5207(17)
C28 H28C 0.9900
C28 H28D 0.9900
C28 H28A 0.9900
C28 H28B 0.9900
C28 C30 1.527(2)
C28 C29 1.472(4)
C12 H12 1.0000
C12 C14 1.5439(16)
C12 C13 1.5352(17)
C37 H37A 0.9800
C37 H37B 0.9800
C37 H37C 0.9800
C4 H4A 0.9900
C4 H4B 0.9900
C4 C3 1.5302(18)
C14 H14A 0.9800
C14 H14B 0.9800
C14 H14C 0.9800
C23 H23A 0.9800
C23 H23B 0.9800
C23 H23C 0.9800
C38 H38A 0.9800
C38 H38B 0.9800
C38 H38C 0.9800
C3 H3A 0.9800
C3 H3B 0.9800
C3 H3C 0.9800
C34 H34A 0.9800
C34 H34B 0.9800
C34 H34C 0.9800
C35 H35A 0.9800
C35 H35B 0.9800
C35 H35C 0.9800
C5 H5A 0.9900
C5 H5B 0.9900
C21 H21A 0.9800
C21 H21B 0.9800
C21 H21C 0.9800
C40 H40A 0.9800
C40 H40B 0.9800
C40 H40C 0.9800
C2 H2A 0.9900
C2 H2B 0.9900
C2 C1 1.503(2)
C13 H13A 0.9800
C13 H13B 0.9800
C13 H13C 0.9800
C1 H1A 0.9800
C1 H1B 0.9800
C1 H1C 0.9800
C31 H31C 0.9900
C31 H31D 0.9900
C31 H31A 0.9900
C31 H31B 0.9900
C31 C30 1.534(2)
C31 C29 1.556(4)
C30 H30A 0.9900
C30 H30B 0.9900
C30 C29 0.880(5)
C29 H29A 0.9900
C29 H29B 0.9900

loop_
_geom_torsion_atom_site_label_1
_geom_torsion_atom_site_label_2
_geom_torsion_atom_site_label_3
_geom_torsion_atom_site_label_4
_geom_torsion
Co1 N1 C7 C11 -11.01(16)
Co1 N1 C7 C8 164.78(8)
Co1 N1 C6 C5 103.34(9)
Co1 N4 C27 C32 -35.25(15)
Co1 N4 C27 C28 140.45(10)
Co1 N4 C26 C25 128.25(8)
P1 C11 C10 C9 -160.78(8)
P2 C32 C31 C30 -153.18(12)
P2 C32 C31 C29 172.98(19)
N2 P1 C15 C17 73.87(9)
N2 P1 C15 C16 -53.23(9)
N2 P1 C11 C7 17.26(12)
N2 P1 C11 C10 -164.07(8)
N2 P1 C12 C14 -168.67(9)
N2 P1 C12 C13 64.08(9)
N1 C7 C11 P1 -4.59(18)
N1 C7 C11 C10 176.64(11)
N1 C7 C8 C9 164.57(10)
N1 C6 C5 N3 -161.11(9)
N4 C27 C32 P2 -12.88(16)
N4 C27 C32 C31 173.65(11)
N4 C27 C28 C30 168.19(13)
N4 C27 C28 C29 -156.7(2)
N4 C26 C25 N6 177.02(9)
N5 P2 C33 C34 67.55(10)
N5 P2 C33 C35 -164.04(9)
N5 P2 C32 C27 54.35(11)
N5 P2 C32 C31 -133.52(11)
N5 P2 C36 C37 63.90(9)
N5 P2 C36 C38 -164.73(9)
C7 N1 C6 C5 -93.79(12)
C7 C11 C10 C9 18.12(12)
C15 P1 N2 Co1 107.12(6)
C15 P1 N2 Si1 -58.16(8)
C15 P1 C11 C7 -107.69(11)
C15 P1 C11 C10 70.98(10)
C15 P1 C12 C14 -45.68(10)
C15 P1 C12 C13 -172.94(8)
C11 P1 N2 Co1 -12.75(7)
C11 P1 N2 Si1 -178.04(6)
C11 P1 C15 C17 -161.47(8)
C11 P1 C15 C16 71.42(8)
C11 P1 C12 C14 65.77(10)
C11 P1 C12 C13 -61.49(9)
C11 C7 C8 C9 -18.88(12)
C33 P2 N5 Co1 -161.07(5)
C33 P2 N5 Si2 21.68(9)
C33 P2 C32 C27 177.99(9)
C33 P2 C32 C31 -9.88(13)
C33 P2 C36 C37 -56.80(9)
C33 P2 C36 C38 74.57(10)
C27 N4 C26 C25 -69.61(12)
C27 C32 C31 C30 19.53(15)
C27 C32 C31 C29 -14.3(2)
C27 C28 C30 C31 27.00(17)
C27 C28 C30 C29 94.3(3)
C27 C28 C29 C31 -28.1(3)
C27 C28 C29 C30 -94.5(3)
C32 P2 N5 Co1 -38.40(7)
C32 P2 N5 Si2 144.36(7)
C32 P2 C33 C34 -57.98(10)
C32 P2 C33 C35 70.42(11)
C32 P2 C36 C37 -173.77(8)
C32 P2 C36 C38 -42.40(10)
C32 C27 C28 C30 -15.53(15)
C32 C27 C28 C29 19.6(2)
C32 C31 C30 C28 -28.21(16)
C32 C31 C30 C29 -91.7(3)
C32 C31 C29 C28 26.3(3)
C32 C31 C29 C30 95.7(3)
C26 N4 C27 C32 162.65(11)
C26 N4 C27 C28 -21.66(16)
C10 C9 C8 C7 29.43(12)
C24 N6 C25 C26 -159.23(9)
C24 N6 C22 C21 81.27(13)
C25 N6 C24 C23 75.64(12)
C25 N6 C22 C21 -155.03(10)
C6 N1 C7 C11 -172.49(11)
C6 N1 C7 C8 3.31(15)
C8 C7 C11 P1 179.15(8)
C8 C7 C11 C10 0.38(13)
C8 C9 C10 C11 -28.86(12)
C39 Si2 N5 Co1 -155.05(5)
C39 Si2 N5 P2 22.11(10)
C18 Si1 N2 Co1 158.89(5)
C18 Si1 N2 P1 -34.85(9)
C20 Si1 N2 Co1 41.34(7)
C20 Si1 N2 P1 -152.39(7)
C36 P2 N5 Co1 78.88(6)
C36 P2 N5 Si2 -98.37(8)
C36 P2 C33 C34 -172.98(9)
C36 P2 C33 C35 -44.58(11)
C36 P2 C32 C27 -64.56(10)
C36 P2 C32 C31 107.57(11)
C41 Si2 N5 Co1 -33.38(7)
C41 Si2 N5 P2 143.78(7)
C19 Si1 N2 Co1 -77.02(6)
C19 Si1 N2 P1 89.24(8)
C22 N6 C24 C23 -160.58(10)
C22 N6 C25 C26 77.50(12)
C28 C27 C32 P2 170.85(8)
C28 C27 C32 C31 -2.62(13)
C28 C30 C29 C31 -112.51(15)
C12 P1 N2 Co1 -135.74(6)
C12 P1 N2 Si1 58.98(8)
C12 P1 C15 C17 -47.05(9)
C12 P1 C15 C16 -174.15(8)
C12 P1 C11 C7 141.27(10)
C12 P1 C11 C10 -40.06(10)
C4 N3 C5 C6 -58.31(13)
C4 N3 C2 C1 77.53(16)
C5 N3 C4 C3 -55.03(14)
C5 N3 C2 C1 -153.18(13)
C40 Si2 N5 Co1 83.75(7)
C40 Si2 N5 P2 -99.09(9)
C2 N3 C4 C3 73.09(14)
C2 N3 C5 C6 172.98(10)
C31 C30 C29 C28 112.51(15)
C30 C28 C29 C31 66.4(3)
C30 C31 C29 C28 -69.4(3)
C29 C28 C30 C31 -67.3(3)
C29 C31 C30 C28 63.5(3)
